data_2012794
loop_
_publ_author_name
'Brahim Ayed'
'Mohamed Krifa'
'Amor Haddad'

_publ_section_title
;
 Na~1.72~Mn~3.28~(AsO~4~)~3~
;
_journal_issue 7
_journal_name_full 'Acta Crystallographica Section C'
_journal_page_first i98
_journal_page_last i100
_journal_paper_doi 10.1107/S010827010200882X
_journal_volume 58
_journal_year 2002
_chemical_formula_iupac 'Na1.72 Mn3.28 (As O4)3'
_chemical_formula_structural 'Na1.72 Mn3.28 (As O4)3'
_chemical_formula_sum 'As3 Mn3.28 Na1.72 O12'
_chemical_formula_weight 636.49
_chemical_name_systematic
;
sodium manganese arsenate(1.72/3.28/12)
;
_space_group_IT_number 15
_symmetry_cell_setting monoclinic
_symmetry_space_group_name_Hall '-C 2yc'
_symmetry_space_group_name_H-M 'C 1 2/c 1'
_atom_sites_solution_primary direct
_atom_sites_solution_secondary difmap
_audit_creation_method SHELXL-97
_cell_angle_alpha 90.00
_cell_angle_beta 113.85(4)
_cell_angle_gamma 90.00
_cell_formula_units_Z 4
_cell_length_a 12.1975(10)
_cell_length_b 12.9531(10)
_cell_length_c 6.754(2)
_cell_measurement_reflns_used 25
_cell_measurement_temperature 293(2)
_cell_measurement_theta_max 13.8
_cell_measurement_theta_min 10.2
_cell_volume 976.0(4)
_computing_cell_refinement 'CAD-4 EXPRESS'
_computing_data_collection 'CAD-4 EXPRESS (Duisenberg, 1992; Mac\'i\<cek & Yordanov, 1992)'
_computing_data_reduction 'MolEN (Fair, 1990)'
_computing_molecular_graphics 'DIAMOND (Brandenburg, 1998)'
_computing_publication_material 'SHELXL97 (Sheldrick, 1997)'
_computing_structure_refinement 'SHELXL97 (Sheldrick, 1997)'
_computing_structure_solution 'SHELXS86 (Sheldrick, 1990)'
_diffrn_ambient_temperature 293(2)
_diffrn_measured_fraction_theta_full 0.999
_diffrn_measured_fraction_theta_max 0.999
_diffrn_measurement_device_type 'Enraf-Nonius CAD-4'
_diffrn_measurement_method \w/2\q
_diffrn_radiation_monochromator graphite
_diffrn_radiation_source 'fine-focus sealed tube'
_diffrn_radiation_type MoK\a
_diffrn_radiation_wavelength 0.71073
_diffrn_reflns_av_R_equivalents 0.0476
_diffrn_reflns_av_sigmaI/netI 0.1152
_diffrn_reflns_limit_h_max 14
_diffrn_reflns_limit_h_min -15
_diffrn_reflns_limit_k_max 16
_diffrn_reflns_limit_k_min 0
_diffrn_reflns_limit_l_max 8
_diffrn_reflns_limit_l_min 0
_diffrn_reflns_number 1159
_diffrn_reflns_theta_full 26.96
_diffrn_reflns_theta_max 26.96
_diffrn_reflns_theta_min 2.41
_diffrn_standards_decay_% 0.4
_diffrn_standards_interval_time 120
_diffrn_standards_number 2
_exptl_absorpt_coefficient_mu 14.407
_exptl_absorpt_correction_T_max 0.8627
_exptl_absorpt_correction_T_min 0.8049
_exptl_absorpt_correction_type empirical
_exptl_absorpt_process_details '(North et al., 1968)'
_exptl_crystal_colour brown
_exptl_crystal_density_diffrn 4.331
_exptl_crystal_density_method 'not measured'
_exptl_crystal_description parallelepiped
_exptl_crystal_F_000 1183.7
_exptl_crystal_size_max 0.040
_exptl_crystal_size_mid 0.015
_exptl_crystal_size_min 0.010
_refine_diff_density_max 1.434
_refine_diff_density_min -1.528
_refine_ls_extinction_coef 0.0009(2)
_refine_ls_extinction_expression Fc^*^=kFc[1+0.001xFc^2^\l^3^/sin(2\q)]^-1/4^
_refine_ls_extinction_method SHELXL97
_refine_ls_goodness_of_fit_ref 1.005
_refine_ls_matrix_type full
_refine_ls_number_parameters 97
_refine_ls_number_reflns 1069
_refine_ls_number_restraints 1
_refine_ls_restrained_S_all 1.004
_refine_ls_R_factor_all 0.1166
_refine_ls_R_factor_gt 0.0511
_refine_ls_shift/su_max <0.001
_refine_ls_shift/su_mean 0.000
_refine_ls_structure_factor_coef Fsqd
_refine_ls_weighting_details 'calc w = 1/[\s^2^(Fo^2^)+(0.0631P)^2^] where P = (Fo^2^+2Fc^2^)/3'
_refine_ls_weighting_scheme calc
_refine_ls_wR_factor_gt 0.1174
_refine_ls_wR_factor_ref 0.1406
_reflns_number_gt 657
_reflns_number_total 1069
_reflns_threshold_expression I>2\s(I)
_cod_data_source_file br1372.cif
_cod_data_source_block I
_cod_original_cell_volume 976.1(3)
_cod_original_sg_symbol_H-M 'C 2/c'
_cod_database_code 2012794
_cod_database_fobs_code 2012794

loop_
_symmetry_equiv_pos_as_xyz
'x, y, z'
'-x, y, -z+1/2'
'x+1/2, y+1/2, z'
'-x+1/2, y+1/2, -z+1/2'
'-x, -y, -z'
'x, -y, z-1/2'
'-x+1/2, -y+1/2, -z'
'x+1/2, -y+1/2, z-1/2'

loop_
_atom_site_label
_atom_site_fract_x
_atom_site_fract_y
_atom_site_fract_z
_atom_site_U_iso_or_equiv
_atom_site_adp_type
_atom_site_calc_flag
_atom_site_refinement_flags
_atom_site_occupancy
_atom_site_disorder_assembly
_atom_site_disorder_group
_atom_site_type_symbol
As1 0.26553(11) 0.39072(10) 0.37208(19) 0.0130(4) Uani d . 1 . . As
As2 0.5000 0.21371(14) 0.2500 0.0137(5) Uani d S 1 . . As
Mn1 0.5000 0.2313(2) -0.2500 0.0154(6) Uani d S 1 . . Mn
Mn3 0.21981(18) 0.15604(17) 0.1346(3) 0.0206(5) Uani d . 1 . . Mn
Na1 0.5000 0.5112(7) 0.7500 0.0286(19) Uani d S 1 . . Na
Mn2 0.5000 0.0000 0.0000 0.031(2) Uani d SP 0.28(3) . . Mn
Na2 0.5000 0.0000 0.0000 0.031(2) Uani d SP 0.72(3) . . Na
O1 0.1193(7) 0.4051(7) 0.3111(13) 0.0166(18) Uani d . 1 . . O
O2 0.4555(8) 0.2890(7) 0.0250(12) 0.0154(18) Uani d . 1 . . O
O3 0.3383(8) 0.5049(7) 0.3914(14) 0.022(2) Uani d . 1 . . O
O4 0.3378(8) 0.3313(7) 0.6133(14) 0.020(2) Uani d . 1 . . O
O5 0.2791(8) 0.3175(8) 0.1736(15) 0.024(2) Uani d . 1 . . O
O6 0.3957(10) 0.1303(8) 0.2570(18) 0.037(3) Uani d . 1 . . O

loop_
_atom_site_aniso_label
_atom_site_aniso_U_11
_atom_site_aniso_U_22
_atom_site_aniso_U_33
_atom_site_aniso_U_12
_atom_site_aniso_U_13
_atom_site_aniso_U_23
As1 0.0104(6) 0.0155(7) 0.0104(6) -0.0007(5) 0.0015(4) 0.0026(5)
As2 0.0216(10) 0.0083(9) 0.0076(8) 0.000 0.0021(7) 0.000
Mn1 0.0145(13) 0.0122(13) 0.0222(14) 0.000 0.0103(11) 0.000
Mn3 0.0200(11) 0.0228(12) 0.0179(11) -0.0035(9) 0.0064(8) 0.0000(8)
Na1 0.018(4) 0.046(5) 0.019(4) 0.000 0.005(3) 0.000
Mn2 0.043(4) 0.014(3) 0.019(3) -0.003(3) -0.004(2) 0.000(2)
Na2 0.043(4) 0.014(3) 0.019(3) -0.003(3) -0.004(2) 0.000(2)
O1 0.008(4) 0.020(5) 0.020(4) 0.001(4) 0.003(3) 0.000(4)
O2 0.015(4) 0.021(5) 0.009(4) -0.002(4) 0.004(3) 0.006(4)
O3 0.019(4) 0.021(5) 0.022(4) -0.006(4) 0.006(4) 0.004(4)
O4 0.027(5) 0.018(5) 0.013(4) 0.009(4) 0.007(4) -0.003(4)
O5 0.025(5) 0.032(6) 0.018(4) -0.001(4) 0.012(4) 0.001(4)
O6 0.047(7) 0.020(6) 0.039(6) -0.002(5) 0.012(5) 0.005(5)

loop_
_atom_type_symbol
_atom_type_description
_atom_type_scat_dispersion_real
_atom_type_scat_dispersion_imag
_atom_type_scat_source
As As 0.0500 2.0060 'International Tables Vol C Tables 4.2.6.8 and 6.1.1.4'
Mn Mn 0.3370 0.7280 'International Tables Vol C Tables 4.2.6.8 and 6.1.1.4'
Na Na 0.0360 0.0250 'International Tables Vol C Tables 4.2.6.8 and 6.1.1.4'
O O 0.0110 0.0060 'International Tables Vol C Tables 4.2.6.8 and 6.1.1.4'

loop_
_geom_angle_atom_site_label_1
_geom_angle_atom_site_label_2
_geom_angle_atom_site_label_3
_geom_angle_site_symmetry_1
_geom_angle_site_symmetry_3
_geom_angle
_geom_angle_publ_flag
O1 As1 O4 . . 112.1(4) n
O1 As1 O3 . . 113.2(4) n
O4 As1 O3 . . 105.6(5) n
O1 As1 O5 . . 107.5(4) n
O4 As1 O5 . . 109.0(4) n
O3 As1 O5 . . 109.3(4) n
O6 As2 O6 . 2_655 100.2(8) n
O6 As2 O2 . 2_655 108.3(5) n
O6 As2 O2 2_655 2_655 114.9(5) n
O6 As2 O2 . . 114.9(5) n
O6 As2 O2 2_655 . 108.3(5) n
O2 As2 O2 2_655 . 110.0(6) n
O1 Mn1 O1 7 8 74.5(4) n
O1 Mn1 O4 7 2_655 161.0(3) n
O1 Mn1 O4 8 2_655 88.9(3) n
O1 Mn1 O4 7 1_554 88.9(3) n
O1 Mn1 O4 8 1_554 161.0(3) n
O4 Mn1 O4 2_655 1_554 108.9(5) n
O1 Mn1 O2 7 . 93.4(3) n
O1 Mn1 O2 8 . 117.9(3) n
O4 Mn1 O2 2_655 . 86.3(3) n
O4 Mn1 O2 1_554 . 71.4(3) n
O1 Mn1 O2 7 2_654 117.9(3) n
O1 Mn1 O2 8 2_654 93.4(3) n
O4 Mn1 O2 2_655 2_654 71.4(3) n
O4 Mn1 O2 1_554 2_654 86.3(3) n
O2 Mn1 O2 . 2_654 141.4(5) n
O6 Mn3 O3 . 4_545 98.7(4) n
O6 Mn3 O2 . 7 167.5(4) n
O3 Mn3 O2 4_545 7 92.0(3) n
O6 Mn3 O4 . 7_556 109.6(4) n
O3 Mn3 O4 4_545 7_556 85.8(4) n
O2 Mn3 O4 7 7_556 77.5(3) n
O6 Mn3 O5 . 7 90.1(4) n
O3 Mn3 O5 4_545 7 102.0(4) n
O2 Mn3 O5 7 7 81.4(3) n
O4 Mn3 O5 7_556 7 157.7(4) n
O6 Mn3 O5 . . 82.1(4) n
O3 Mn3 O5 4_545 . 177.5(4) n
O2 Mn3 O5 7 . 87.5(4) n
O4 Mn3 O5 7_556 . 91.7(4) n
O5 Mn3 O5 7 . 80.3(4) n
O6 Mn2 O6 6 2_655 180.0 n
O6 Mn2 O1 6 7 77.7(3) n
O6 Mn2 O1 2_655 7 102.3(3) n
O6 Mn2 O1 6 3_545 102.3(3) n
O6 Mn2 O1 2_655 3_545 77.7(3) n
O1 Mn2 O1 7 3_545 180.0 n
O6 Na2 O6 6 2_655 180.0(7) n
O6 Na2 O1 6 7 77.7(3) n
O6 Na2 O1 2_655 7 102.3(3) n
O6 Na2 O1 6 3_545 102.3(3) n
O6 Na2 O1 2_655 3_545 77.7(3) n
O1 Na2 O1 7 3_545 180.0 n
O6 Na2 O1 6 4_545 75.5(3) n
O6 Na2 O1 2_655 4_545 104.5(3) n
O1 Na2 O1 7 4_545 114.7(3) n
O1 Na2 O1 3_545 4_545 65.3(3) n
O6 Na2 O1 6 8 104.5(3) n
O6 Na2 O1 2_655 8 75.5(3) n
O1 Na2 O1 7 8 65.3(3) n
O1 Na2 O1 3_545 8 114.7(3) n
O1 Na2 O1 4_545 8 180.0 n

loop_
_geom_bond_atom_site_label_1
_geom_bond_atom_site_label_2
_geom_bond_site_symmetry_2
_geom_bond_distance
_geom_bond_publ_flag
As1 O1 . 1.671(8) y
As1 O4 . 1.692(9) y
As1 O3 . 1.703(9) y
As1 O5 . 1.704(9) y
As2 O6 . 1.684(11) y
As2 O6 2_655 1.684(11) n
As2 O2 2_655 1.699(8) n
As2 O2 . 1.699(8) y
Mn1 O1 7 2.218(9) y
Mn1 O1 8 2.218(9) n
Mn1 O4 2_655 2.230(9) y
Mn1 O4 1_554 2.230(9) n
Mn1 O2 . 2.262(9) y
Mn1 O2 2_654 2.262(9) n
Mn3 O6 . 1.990(12) y
Mn3 O3 4_545 2.065(9) y
Mn3 O2 7 2.093(9) y
Mn3 O4 7_556 2.094(9) y
Mn3 O5 7 2.115(9) y
Mn3 O5 . 2.193(11) y
Na1 O3 . 2.429(9) y
Na1 O3 2_656 2.429(9) n
Na1 O3 6_566 2.524(9) y
Na1 O3 5_666 2.524(9) n
Na1 O2 5_666 2.939(12) y
Na1 O2 6_566 2.939(12) n
Na1 O4 . 2.953(12) y
Na1 O4 2_656 2.953(12) n
Mn2 O6 6 2.340(11) y
Mn2 O6 2_655 2.340(11) n
Mn2 O1 7 2.360(8) y
Mn2 O1 3_545 2.360(8) n
Na2 O6 6 2.340(11) n
Na2 O6 2_655 2.340(11) y
Na2 O1 7 2.360(8) y
Na2 O1 3_545 2.360(8) n
Na2 O1 4_545 2.600(8) y
Na2 O1 8 2.600(8) n
